data_7225517
loop_
_publ_author_name
'Zhang, Xin'
'Gan, Xiaoping'
'Yao, Shun'
'Zhu, Weiju'
'Yu, Jianhua'
'Wu, Zhichao'
'zhou, Hongping'
'Tian, Yupeng'
'Wu, Jieying'

_publ_section_title
;
 Branched Triphenylamine-cored Compounds: Aggregation Induced Two-photon
 Absorption
;
_journal_name_full 'RSC Adv.'
_journal_paper_doi 10.1039/C6RA09701D
_journal_year 2016
_chemical_formula_moiety 'C27 H19 N3 O2'
_chemical_formula_sum 'C27 H19 N3 O2'
_chemical_formula_weight 417.45
_chemical_name_systematic
;
 ?
;
_space_group_IT_number 14
_symmetry_cell_setting monoclinic
_symmetry_space_group_name_Hall '-P 2ybc'
_symmetry_space_group_name_H-M 'P 1 21/c 1'
_atom_sites_solution_hydrogens geom
_atom_sites_solution_primary direct
_atom_sites_solution_secondary difmap
_audit_creation_method SHELXL-97
_audit_update_record
;
2015-09-29 deposited with the CCDC.
2016-06-06 downloaded from the CCDC.
;
_cell_angle_alpha 90.000(5)
_cell_angle_beta 96.505(5)
_cell_angle_gamma 90.000(5)
_cell_formula_units_Z 4
_cell_length_a 11.165(5)
_cell_length_b 7.545(5)
_cell_length_c 25.708(5)
_cell_measurement_reflns_used 2937
_cell_measurement_temperature 296(2)
_cell_measurement_theta_max 22.34
_cell_measurement_theta_min 2.56
_cell_volume 2151.7(18)
_computing_cell_refinement 'Bruker SMART'
_computing_data_collection 'Bruker SMART'
_computing_data_reduction 'Bruker SAINT'
_computing_molecular_graphics 'Bruker SHELXTL'
_computing_publication_material 'Bruker SHELXTL'
_computing_structure_refinement 'SHELXL-97 (Sheldrick, 1997)'
_computing_structure_solution 'SHELXS-97 (Sheldrick, 1990)'
_diffrn_ambient_temperature 296(2)
_diffrn_measured_fraction_theta_full 0.999
_diffrn_measured_fraction_theta_max 0.999
_diffrn_measurement_device_type 'CCD area detector'
_diffrn_measurement_method 'phi and omega scans'
_diffrn_radiation_monochromator graphite
_diffrn_radiation_source 'fine-focus sealed tube'
_diffrn_radiation_type MoK\a
_diffrn_radiation_wavelength 0.71069
_diffrn_reflns_av_R_equivalents 0.0299
_diffrn_reflns_av_sigmaI/netI 0.0288
_diffrn_reflns_limit_h_max 13
_diffrn_reflns_limit_h_min -12
_diffrn_reflns_limit_k_max 8
_diffrn_reflns_limit_k_min -8
_diffrn_reflns_limit_l_max 30
_diffrn_reflns_limit_l_min -30
_diffrn_reflns_number 14789
_diffrn_reflns_theta_full 25.00
_diffrn_reflns_theta_max 25.00
_diffrn_reflns_theta_min 1.59
_exptl_absorpt_coefficient_mu 0.083
_exptl_absorpt_correction_T_max 0.9828
_exptl_absorpt_correction_T_min 0.9812
_exptl_absorpt_correction_type multi-scan
_exptl_absorpt_process_details sadabs
_exptl_crystal_colour red
_exptl_crystal_density_diffrn 1.289
_exptl_crystal_density_method 'not measured'
_exptl_crystal_description block
_exptl_crystal_F_000 872
_exptl_crystal_size_max 0.23
_exptl_crystal_size_mid 0.22
_exptl_crystal_size_min 0.21
_refine_diff_density_max 0.123
_refine_diff_density_min -0.158
_refine_diff_density_rms 0.035
_refine_ls_extinction_method none
_refine_ls_goodness_of_fit_ref 1.000
_refine_ls_hydrogen_treatment constr
_refine_ls_matrix_type full
_refine_ls_number_parameters 289
_refine_ls_number_reflns 3774
_refine_ls_number_restraints 0
_refine_ls_restrained_S_all 1.000
_refine_ls_R_factor_all 0.0731
_refine_ls_R_factor_gt 0.0454
_refine_ls_shift/su_max 0.001
_refine_ls_shift/su_mean 0.000
_refine_ls_structure_factor_coef Fsqd
_refine_ls_weighting_details 'calc w=1/[\s^2^(Fo^2^)+(0.1000P)^2^+0.0000P] where P=(Fo^2^+2Fc^2^)/3'
_refine_ls_weighting_scheme calc
_refine_ls_wR_factor_gt 0.1296
_refine_ls_wR_factor_ref 0.1559
_reflns_number_gt 2552
_reflns_number_total 3774
_reflns_threshold_expression >2sigma(I)
_cod_data_source_file c6ra09701d2.cif
_cod_data_source_block 1
_cod_depositor_comments
;
The following automatic conversions were performed:

'_symmetry_cell_setting' value 'Monoclinic' changed to 'monoclinic'
according to
/usr/data/users/saulius/crontab/automatic-downloads/rss-feeds/RSC/lib/dictionaries/cif_core.dic
dictionary named 'cif_core.dic' version 2.4.2 from 2011-04-26.

Automatic conversion script
Id: cif_fix_values 4268 2015-11-12 08:31:59Z antanas 
;
_cod_original_sg_symbol_H-M 'P2(1)/c  '
_cod_database_code 7225517

loop_
_symmetry_equiv_pos_as_xyz
'x, y, z'
'-x, y+1/2, -z+1/2'
'-x, -y, -z'
'x, -y-1/2, z-1/2'

loop_
_atom_site_label
_atom_site_type_symbol
_atom_site_fract_x
_atom_site_fract_y
_atom_site_fract_z
_atom_site_U_iso_or_equiv
_atom_site_adp_type
_atom_site_occupancy
_atom_site_symmetry_multiplicity
_atom_site_calc_flag
_atom_site_refinement_flags
N1 N 0.71214(12) 1.31441(19) 0.82624(6) 0.0572(4) Uani 1 1 d .
C1 C 0.81490(15) 1.4060(2) 0.81162(7) 0.0506(4) Uani 1 1 d .
O1 O 0.9239(2) -0.1422(3) 1.06573(9) 0.1249(8) Uani 1 1 d .
C20 C 0.72823(17) 0.6206(2) 0.98950(7) 0.0589(5) Uani 1 1 d .
C19 C 0.77984(17) 0.6896(2) 0.94940(7) 0.0598(5) Uani 1 1 d .
H19 H 0.8405 0.6194 0.9383 0.072 Uiso 1 1 calc R
C13 C 0.72725(15) 1.1596(2) 0.85697(7) 0.0538(5) Uani 1 1 d .
C17 C 0.82766(17) 0.8846(2) 0.87890(7) 0.0572(5) Uani 1 1 d .
H17 H 0.8858 0.8019 0.8723 0.069 Uiso 1 1 calc R
C14 C 0.65785(17) 1.1310(2) 0.89773(8) 0.0618(5) Uani 1 1 d .
H14 H 0.6003 1.2146 0.9044 0.074 Uiso 1 1 calc R
C22 C 0.76242(19) 0.4482(3) 1.01477(7) 0.0626(5) Uani 1 1 d .
C8 C 0.58784(17) 1.5793(3) 0.82823(8) 0.0634(5) Uani 1 1 d .
H8 H 0.6567 1.6450 0.8389 0.076 Uiso 1 1 calc R
C18 C 0.81255(17) 1.0326(2) 0.84786(7) 0.0588(5) Uani 1 1 d .
H18 H 0.8596 1.0480 0.8206 0.071 Uiso 1 1 calc R
C2 C 0.92284(15) 1.4072(2) 0.84413(7) 0.0543(5) Uani 1 1 d .
H2 H 0.9298 1.3441 0.8754 0.065 Uiso 1 1 calc R
C6 C 0.80709(17) 1.4973(2) 0.76473(8) 0.0608(5) Uani 1 1 d .
H6 H 0.7364 1.4931 0.7418 0.073 Uiso 1 1 calc R
C16 C 0.75872(16) 0.8537(2) 0.92007(7) 0.0549(5) Uani 1 1 d .
C7 C 0.59745(15) 1.4009(2) 0.81937(7) 0.0517(5) Uani 1 1 d .
C15 C 0.67221(18) 0.9825(2) 0.92835(8) 0.0633(5) Uani 1 1 d .
H15 H 0.6238 0.9666 0.9551 0.076 Uiso 1 1 calc R
N3 N 0.8519(3) -0.0484(3) 1.08562(11) 0.1087(8) Uani 1 1 d .
C3 C 1.01990(17) 1.5021(3) 0.83009(9) 0.0664(5) Uani 1 1 d .
H3 H 1.0924 1.5013 0.8518 0.080 Uiso 1 1 calc R
C12 C 0.49412(18) 1.3061(3) 0.80378(9) 0.0737(6) Uani 1 1 d .
H12 H 0.4986 1.1852 0.7972 0.088 Uiso 1 1 calc R
C25 C 0.8219(3) 0.1248(3) 1.06130(9) 0.0827(7) Uani 1 1 d .
C5 C 0.90467(19) 1.5950(3) 0.75191(9) 0.0711(6) Uani 1 1 d .
H5 H 0.8980 1.6595 0.7209 0.085 Uiso 1 1 calc R
C21 C 0.6340(2) 0.7118(3) 1.01129(9) 0.0843(7) Uani 1 1 d .
C9 C 0.47718(18) 1.6622(3) 0.82153(9) 0.0777(6) Uani 1 1 d .
H9 H 0.4721 1.7835 0.8274 0.093 Uiso 1 1 calc R
C27 C 0.8611(2) 0.3517(3) 1.00224(9) 0.0772(6) Uani 1 1 d .
H27 H 0.9082 0.3966 0.9777 0.093 Uiso 1 1 calc R
C26 C 0.8903(2) 0.1903(3) 1.02548(10) 0.0864(7) Uani 1 1 d .
H26 H 0.9565 0.1270 1.0166 0.104 Uiso 1 1 calc R
C23 C 0.6964(2) 0.3776(3) 1.05189(9) 0.0928(8) Uani 1 1 d .
H23 H 0.6305 0.4399 1.0616 0.111 Uiso 1 1 calc R
C4 C 1.01041(19) 1.5978(3) 0.78422(10) 0.0725(6) Uani 1 1 d .
H4 H 1.0755 1.6638 0.7753 0.087 Uiso 1 1 calc R
C11 C 0.38390(19) 1.3910(4) 0.79800(11) 0.0922(8) Uani 1 1 d .
H11 H 0.3143 1.3258 0.7882 0.111 Uiso 1 1 calc R
C24 C 0.7265(3) 0.2153(4) 1.07511(10) 0.1045(9) Uani 1 1 d .
H24 H 0.6810 0.1692 1.1001 0.125 Uiso 1 1 calc R
N2 N 0.5593(3) 0.7801(4) 1.03024(11) 0.1431(11) Uani 1 1 d .
C10 C 0.37531(19) 1.5677(3) 0.80637(10) 0.0859(7) Uani 1 1 d .
H10 H 0.3007 1.6237 0.8018 0.103 Uiso 1 1 calc R
O2 O 0.8027(3) -0.0923(3) 1.12307(11) 0.1709(11) Uani 1 1 d .

loop_
_atom_site_aniso_label
_atom_site_aniso_U_11
_atom_site_aniso_U_22
_atom_site_aniso_U_33
_atom_site_aniso_U_23
_atom_site_aniso_U_13
_atom_site_aniso_U_12
N1 0.0471(9) 0.0523(8) 0.0734(10) 0.0146(7) 0.0123(7) 0.0002(7)
C1 0.0479(10) 0.0435(9) 0.0622(11) 0.0047(8) 0.0139(9) 0.0035(7)
O1 0.163(2) 0.0716(12) 0.1280(18) 0.0242(12) -0.0360(15) 0.0029(13)
C20 0.0649(12) 0.0560(11) 0.0554(11) 0.0022(9) 0.0056(9) -0.0035(9)
C19 0.0683(12) 0.0507(10) 0.0610(12) -0.0022(9) 0.0101(10) 0.0018(9)
C13 0.0533(11) 0.0465(9) 0.0627(12) 0.0031(8) 0.0114(9) -0.0035(8)
C17 0.0616(11) 0.0458(10) 0.0664(12) -0.0020(8) 0.0167(9) 0.0013(8)
C14 0.0639(12) 0.0566(11) 0.0678(12) 0.0067(9) 0.0207(10) 0.0108(9)
C22 0.0776(14) 0.0565(11) 0.0519(11) 0.0044(9) -0.0008(10) -0.0068(10)
C8 0.0495(11) 0.0585(11) 0.0816(14) -0.0065(10) 0.0044(10) -0.0047(9)
C18 0.0627(12) 0.0498(10) 0.0673(12) 0.0020(9) 0.0221(9) -0.0035(9)
C2 0.0523(11) 0.0488(10) 0.0628(12) 0.0038(8) 0.0102(9) 0.0060(8)
C6 0.0582(12) 0.0605(11) 0.0649(12) 0.0117(10) 0.0119(9) 0.0072(9)
C16 0.0635(11) 0.0459(9) 0.0559(11) -0.0010(8) 0.0093(9) -0.0019(8)
C7 0.0436(10) 0.0552(10) 0.0565(11) 0.0039(8) 0.0071(8) -0.0025(8)
C15 0.0709(13) 0.0601(11) 0.0625(12) 0.0065(9) 0.0237(10) 0.0042(9)
N3 0.147(2) 0.0782(15) 0.0903(18) 0.0262(14) -0.0339(16) -0.0114(15)
C3 0.0461(11) 0.0585(11) 0.0952(16) -0.0006(11) 0.0105(10) 0.0017(8)
C12 0.0606(13) 0.0624(12) 0.0967(16) -0.0042(11) 0.0033(11) -0.0121(10)
C25 0.113(2) 0.0621(13) 0.0668(14) 0.0143(11) -0.0189(14) -0.0121(13)
C5 0.0726(14) 0.0649(12) 0.0810(15) 0.0219(10) 0.0318(12) 0.0083(10)
C21 0.0955(17) 0.0821(15) 0.0811(16) 0.0270(13) 0.0353(14) 0.0118(13)
C9 0.0608(13) 0.0659(13) 0.1080(18) -0.0019(12) 0.0161(12) 0.0089(10)
C27 0.0920(16) 0.0600(12) 0.0795(15) 0.0128(11) 0.0096(12) 0.0011(11)
C26 0.1008(18) 0.0617(13) 0.0926(17) 0.0140(12) -0.0061(14) 0.0025(12)
C23 0.116(2) 0.0836(16) 0.0830(16) 0.0276(13) 0.0318(15) 0.0068(14)
C4 0.0555(13) 0.0606(12) 0.1067(18) 0.0127(12) 0.0318(12) 0.0003(9)
C11 0.0468(13) 0.0958(18) 0.131(2) -0.0023(15) -0.0045(13) -0.0173(12)
C24 0.141(2) 0.0945(19) 0.0805(17) 0.0328(15) 0.0243(17) -0.0035(18)
N2 0.159(2) 0.140(2) 0.150(2) 0.0640(19) 0.101(2) 0.0624(19)
C10 0.0477(13) 0.0947(17) 0.115(2) 0.0118(14) 0.0076(12) 0.0079(12)
O2 0.250(3) 0.1335(19) 0.1264(19) 0.0791(15) 0.007(2) -0.0007(18)

loop_
_atom_type_symbol
_atom_type_description
_atom_type_scat_dispersion_real
_atom_type_scat_dispersion_imag
_atom_type_scat_source
C C 0.0033 0.0016 'International Tables Vol C Tables 4.2.6.8 and 6.1.1.4'
H H 0.0000 0.0000 'International Tables Vol C Tables 4.2.6.8 and 6.1.1.4'
N N 0.0061 0.0033 'International Tables Vol C Tables 4.2.6.8 and 6.1.1.4'
O O 0.0106 0.0060 'International Tables Vol C Tables 4.2.6.8 and 6.1.1.4'

loop_
_geom_angle_atom_site_label_1
_geom_angle_atom_site_label_2
_geom_angle_atom_site_label_3
_geom_angle
C13 N1 C1 120.04(14)
C13 N1 C7 119.73(14)
C1 N1 C7 118.84(14)
C6 C1 C2 119.13(16)
C6 C1 N1 119.88(16)
C2 C1 N1 120.98(16)
C19 C20 C21 121.03(18)
C19 C20 C22 124.39(18)
C21 C20 C22 114.58(17)
C20 C19 C16 132.07(18)
C20 C19 H19 114.0
C16 C19 H19 114.0
C14 C13 C18 118.14(16)
C14 C13 N1 120.68(16)
C18 C13 N1 121.18(16)
C18 C17 C16 122.31(16)
C18 C17 H17 118.8
C16 C17 H17 118.8
C15 C14 C13 121.49(17)
C15 C14 H14 119.3
C13 C14 H14 119.3
C23 C22 C27 117.3(2)
C23 C22 C20 120.7(2)
C27 C22 C20 121.97(18)
C7 C8 C9 120.73(18)
C7 C8 H8 119.6
C9 C8 H8 119.6
C17 C18 C13 120.32(17)
C17 C18 H18 119.8
C13 C18 H18 119.8
C3 C2 C1 120.02(18)
C3 C2 H2 120.0
C1 C2 H2 120.0
C1 C6 C5 119.93(19)
C1 C6 H6 120.0
C5 C6 H6 120.0
C17 C16 C15 116.56(16)
C17 C16 C19 117.64(16)
C15 C16 C19 125.78(17)
C8 C7 C12 118.64(17)
C8 C7 N1 120.88(15)
C12 C7 N1 120.48(17)
C14 C15 C16 121.18(18)
C14 C15 H15 119.4
C16 C15 H15 119.4
O2 N3 O1 123.6(3)
O2 N3 C25 118.7(3)
O1 N3 C25 117.7(3)
C4 C3 C2 120.6(2)
C4 C3 H3 119.7
C2 C3 H3 119.7
C7 C12 C11 119.8(2)
C7 C12 H12 120.1
C11 C12 H12 120.1
C24 C25 C26 121.2(2)
C24 C25 N3 119.2(3)
C26 C25 N3 119.6(3)
C4 C5 C6 120.83(19)
C4 C5 H5 119.6
C6 C5 H5 119.6
N2 C21 C20 177.4(2)
C10 C9 C8 120.4(2)
C10 C9 H9 119.8
C8 C9 H9 119.8
C26 C27 C22 121.2(2)
C26 C27 H27 119.4
C22 C27 H27 119.4
C25 C26 C27 119.5(2)
C25 C26 H26 120.2
C27 C26 H26 120.2
C22 C23 C24 121.2(2)
C22 C23 H23 119.4
C24 C23 H23 119.4
C5 C4 C3 119.39(18)
C5 C4 H4 120.3
C3 C4 H4 120.3
C10 C11 C12 121.2(2)
C10 C11 H11 119.4
C12 C11 H11 119.4
C25 C24 C23 119.6(2)
C25 C24 H24 120.2
C23 C24 H24 120.2
C11 C10 C9 119.3(2)
C11 C10 H10 120.4
C9 C10 H10 120.4

loop_
_geom_bond_atom_site_label_1
_geom_bond_atom_site_label_2
_geom_bond_distance
N1 C13 1.409(2)
N1 C1 1.426(2)
N1 C7 1.430(2)
C1 C6 1.383(2)
C1 C2 1.387(3)
O1 N3 1.225(3)
C20 C19 1.342(2)
C20 C21 1.424(3)
C20 C22 1.485(3)
C19 C16 1.455(3)
C19 H19 0.9300
C13 C14 1.389(3)
C13 C18 1.390(2)
C17 C18 1.372(2)
C17 C16 1.397(2)
C17 H17 0.9300
C14 C15 1.368(3)
C14 H14 0.9300
C22 C23 1.377(3)
C22 C27 1.388(3)
C8 C7 1.371(3)
C8 C9 1.378(3)
C8 H8 0.9300
C18 H18 0.9300
C2 C3 1.380(3)
C2 H2 0.9300
C6 C5 1.386(3)
C6 H6 0.9300
C16 C15 1.403(3)
C7 C12 1.378(3)
C15 H15 0.9300
N3 O2 1.208(3)
N3 C25 1.471(3)
C3 C4 1.376(3)
C3 H3 0.9300
C12 C11 1.380(3)
C12 H12 0.9300
C25 C24 1.347(3)
C25 C26 1.354(3)
C5 C4 1.365(3)
C5 H5 0.9300
C21 N2 1.136(3)
C9 C10 1.362(3)
C9 H9 0.9300
C27 C26 1.379(3)
C27 H27 0.9300
C26 H26 0.9300
C23 C24 1.387(3)
C23 H23 0.9300
C4 H4 0.9300
C11 C10 1.356(4)
C11 H11 0.9300
C24 H24 0.9300
C10 H10 0.9300

loop_
_geom_torsion_atom_site_label_1
_geom_torsion_atom_site_label_2
_geom_torsion_atom_site_label_3
_geom_torsion_atom_site_label_4
_geom_torsion
C13 N1 C1 C6 149.09(17)
C7 N1 C1 C6 -44.4(2)
C13 N1 C1 C2 -31.8(2)
C7 N1 C1 C2 134.66(17)
C21 C20 C19 C16 -0.1(3)
C22 C20 C19 C16 179.97(18)
C1 N1 C13 C14 138.00(18)
C7 N1 C13 C14 -28.4(3)
C1 N1 C13 C18 -41.2(2)
C7 N1 C13 C18 152.39(17)
C18 C13 C14 C15 0.0(3)
N1 C13 C14 C15 -179.24(18)
C19 C20 C22 C23 -172.9(2)
C21 C20 C22 C23 7.2(3)
C19 C20 C22 C27 7.1(3)
C21 C20 C22 C27 -172.8(2)
C16 C17 C18 C13 0.6(3)
C14 C13 C18 C17 -0.6(3)
N1 C13 C18 C17 178.62(17)
C6 C1 C2 C3 1.5(3)
N1 C1 C2 C3 -177.62(16)
C2 C1 C6 C5 -2.9(3)
N1 C1 C6 C5 176.15(16)
C18 C17 C16 C15 0.0(3)
C18 C17 C16 C19 178.13(17)
C20 C19 C16 C17 -178.51(19)
C20 C19 C16 C15 -0.6(3)
C9 C8 C7 C12 -0.2(3)
C9 C8 C7 N1 179.95(18)
C13 N1 C7 C8 129.33(19)
C1 N1 C7 C8 -37.2(2)
C13 N1 C7 C12 -50.5(2)
C1 N1 C7 C12 142.94(19)
C13 C14 C15 C16 0.6(3)
C17 C16 C15 C14 -0.6(3)
C19 C16 C15 C14 -178.58(18)
C1 C2 C3 C4 0.8(3)
C8 C7 C12 C11 -0.7(3)
N1 C7 C12 C11 179.1(2)
O2 N3 C25 C24 -11.6(4)
O1 N3 C25 C24 166.7(3)
O2 N3 C25 C26 168.5(3)
O1 N3 C25 C26 -13.2(4)
C1 C6 C5 C4 2.2(3)
C19 C20 C21 N2 -167(7)
C22 C20 C21 N2 13(7)
C7 C8 C9 C10 0.5(3)
C23 C22 C27 C26 1.0(3)
C20 C22 C27 C26 -178.9(2)
C24 C25 C26 C27 -0.8(4)
N3 C25 C26 C27 179.2(2)
C22 C27 C26 C25 -0.2(4)
C27 C22 C23 C24 -1.0(4)
C20 C22 C23 C24 178.9(2)
C6 C5 C4 C3 0.0(3)
C2 C3 C4 C5 -1.5(3)
C7 C12 C11 C10 1.4(4)
C26 C25 C24 C23 0.8(4)
N3 C25 C24 C23 -179.1(2)
C22 C23 C24 C25 0.1(4)
C12 C11 C10 C9 -1.0(4)
C8 C9 C10 C11 0.1(4)
